data_7223334
loop_
_publ_author_name
'Fan, Guoling'
'Yang, Xiaogang'
'Liang, Ruizheng'
'Zhao, Jingwen'
'Li, Shuzhen'
'Yan, Dongpeng'

_publ_section_title
;
 Molecular cocrystals of diphenyloxazole with tunable fluorescence,
 up-conversion emission and dielectric properties
;
_journal_issue 2
_journal_name_full CrystEngComm
_journal_page_first 240
_journal_paper_doi 10.1039/C5CE02019K
_journal_volume 18
_journal_year 2016
_chemical_formula_sum 'C36 H24 Cl2 N2 O6'
_chemical_formula_weight 651.48
_chemical_name_systematic
; 
 ? 
;
_space_group_IT_number 14
_symmetry_cell_setting monoclinic
_symmetry_space_group_name_Hall '-P 2ybc'
_symmetry_space_group_name_H-M 'P 1 21/c 1'
_atom_sites_solution_hydrogens geom
_atom_sites_solution_primary direct
_atom_sites_solution_secondary difmap
_audit_creation_method SHELXL-97
_audit_update_record
;
2015-11-18 deposited with the CCDC.
2015-11-23 downloaded from the CCDC.
;
_cell_angle_alpha 90.00
_cell_angle_beta 92.278(19)
_cell_angle_gamma 90.00
_cell_formula_units_Z 2
_cell_length_a 4.6752(6)
_cell_length_b 16.257(3)
_cell_length_c 19.332(5)
_cell_measurement_reflns_used 1152
_cell_measurement_temperature 99.3
_cell_measurement_theta_max 29.1364
_cell_measurement_theta_min 3.2675
_cell_volume 1468.2(5)
_computing_cell_refinement
;
CrysAlisPro, Agilent Technologies,
Version 1.171.35.11 (release 16-05-2011 CrysAlis171 .NET)
(compiled May 16 2011,17:55:39)
;
_computing_data_collection
;
CrysAlisPro, Agilent Technologies,
Version 1.171.35.11 (release 16-05-2011 CrysAlis171 .NET)
(compiled May 16 2011,17:55:39)
;
_computing_data_reduction
;
CrysAlisPro, Agilent Technologies,
Version 1.171.35.11 (release 16-05-2011 CrysAlis171 .NET)
(compiled May 16 2011,17:55:39)
;
_computing_molecular_graphics 'SHELXTL-V (Sheldrick, 1998)'
_computing_publication_material 'SHELXL-97 (Sheldrick, 1997)'
_computing_structure_refinement 'SHELXL-97 (Sheldrick, 1997)'
_computing_structure_solution 'SHELXS-97 (Sheldrick, 1990)'
_diffrn_ambient_temperature 99.3
_diffrn_detector_area_resol_mean 16.0971
_diffrn_measured_fraction_theta_full 0.998
_diffrn_measured_fraction_theta_max 0.998
_diffrn_measurement_device_type 'Xcalibur, Eos, Gemini'
_diffrn_measurement_method '\w scan'
_diffrn_radiation_monochromator graphite
_diffrn_radiation_source 'fine-focus sealed tube'
_diffrn_radiation_type MoK\a
_diffrn_radiation_wavelength 0.71073
_diffrn_reflns_av_R_equivalents 0.0433
_diffrn_reflns_av_sigmaI/netI 0.0775
_diffrn_reflns_limit_h_max 5
_diffrn_reflns_limit_h_min -5
_diffrn_reflns_limit_k_max 12
_diffrn_reflns_limit_k_min -20
_diffrn_reflns_limit_l_max 22
_diffrn_reflns_limit_l_min -23
_diffrn_reflns_number 5491
_diffrn_reflns_theta_full 25.99
_diffrn_reflns_theta_max 25.99
_diffrn_reflns_theta_min 3.28
_diffrn_standards_number 0
_exptl_absorpt_coefficient_mu 0.275
_exptl_absorpt_correction_T_max 0.9420
_exptl_absorpt_correction_T_min 0.9294
_exptl_absorpt_correction_type multi-scan
_exptl_absorpt_process_details
;
CrysAlisPro, Agilent Technologies,
Version 1.171.35.11 (release 16-05-2011 CrysAlis171 .NET)
(compiled May 16 2011,17:55:39)
Empirical absorption correction using spherical harmonics,
 implemented in SCALE3 ABSPACK scaling algorithm.
;
_exptl_crystal_colour colorless
_exptl_crystal_density_diffrn 1.474
_exptl_crystal_density_method 'not measured'
_exptl_crystal_description needle-shaped
_exptl_crystal_F_000 672
_exptl_crystal_size_max 0.80
_exptl_crystal_size_mid 0.04
_exptl_crystal_size_min 0.02
_refine_diff_density_max 0.440
_refine_diff_density_min -0.449
_refine_diff_density_rms 0.064
_refine_ls_extinction_method none
_refine_ls_goodness_of_fit_ref 1.049
_refine_ls_hydrogen_treatment constr
_refine_ls_matrix_type full
_refine_ls_number_parameters 210
_refine_ls_number_reflns 2875
_refine_ls_number_restraints 0
_refine_ls_restrained_S_all 1.049
_refine_ls_R_factor_all 0.0803
_refine_ls_R_factor_gt 0.0533
_refine_ls_shift/su_max 0.000
_refine_ls_shift/su_mean 0.000
_refine_ls_structure_factor_coef Fsqd
_refine_ls_weighting_details 'calc w=1/[\s^2^(Fo^2^)+(0.0324P)^2^+0.3596P] where P=(Fo^2^+2Fc^2^)/3'
_refine_ls_weighting_scheme calc
_refine_ls_wR_factor_gt 0.0980
_refine_ls_wR_factor_ref 0.1088
_reflns_number_gt 2139
_reflns_number_total 2875
_reflns_threshold_expression >2sigma(I)
_cod_data_source_file c5ce02019k2.cif
_cod_data_source_block exp_1885
_cod_depositor_comments 'Adding full bibliography for 7223333--7223337.cif.'
_cod_original_sg_symbol_H-M P21/c
_cod_database_code 7223334

loop_
_symmetry_equiv_pos_as_xyz
'x, y, z'
'-x, y+1/2, -z+1/2'
'-x, -y, -z'
'x, -y-1/2, z-1/2'

loop_
_atom_site_label
_atom_site_type_symbol
_atom_site_fract_x
_atom_site_fract_y
_atom_site_fract_z
_atom_site_U_iso_or_equiv
_atom_site_adp_type
_atom_site_occupancy
_atom_site_symmetry_multiplicity
_atom_site_calc_flag
_atom_site_refinement_flags
N1 N 0.1493(5) 0.37788(14) 0.78631(11) 0.0214(5) Uani 1 1 d .
O1 O 0.0669(4) 0.30015(11) 0.69370(8) 0.0175(4) Uani 1 1 d .
O2 O 0.5569(4) 0.49098(11) 0.86357(9) 0.0237(5) Uani 1 1 d .
O3 O 0.1618(4) 0.39435(11) 0.92167(10) 0.0238(5) Uani 1 1 d .
H3 H 0.2116 0.3979 0.8816 0.104(17) Uiso 1 1 calc R
C1 C -0.0648(5) 0.41414(17) 0.74509(13) 0.0196(6) Uani 1 1 d .
C2 C -0.1158(5) 0.36729(16) 0.68848(13) 0.0178(6) Uani 1 1 d .
C3 C -0.3177(5) 0.37123(16) 0.62919(13) 0.0166(6) Uani 1 1 d .
C4 C -0.4768(6) 0.44298(17) 0.61821(13) 0.0210(6) Uani 1 1 d .
C5 C -0.6725(6) 0.44725(17) 0.56246(15) 0.0264(7) Uani 1 1 d .
C6 C -0.7094(6) 0.38169(19) 0.51754(14) 0.0265(7) Uani 1 1 d .
C7 C -0.5522(6) 0.31063(18) 0.52824(14) 0.0250(7) Uani 1 1 d .
C8 C -0.3563(6) 0.30525(17) 0.58405(14) 0.0225(6) Uani 1 1 d .
C9 C 0.2217(5) 0.31077(16) 0.75379(13) 0.0166(6) Uani 1 1 d .
C10 C 0.4330(5) 0.24954(16) 0.77514(13) 0.0181(6) Uani 1 1 d .
C11 C 0.6051(6) 0.26245(16) 0.83479(13) 0.0208(6) Uani 1 1 d .
C12 C 0.8022(6) 0.20411(18) 0.85661(13) 0.0229(7) Uani 1 1 d .
C13 C 0.8329(6) 0.13224(17) 0.81931(14) 0.0248(7) Uani 1 1 d .
C14 C 0.6666(6) 0.11914(16) 0.75958(14) 0.0228(6) Uani 1 1 d .
C15 C 0.4662(6) 0.17679(17) 0.73735(13) 0.0206(6) Uani 1 1 d .
C16 C 0.2971(5) 0.44681(16) 1.03068(13) 0.0174(6) Uani 1 1 d .
C17 C 0.3199(5) 0.44328(15) 0.96122(13) 0.0156(6) Uani 1 1 d .
C18 C 0.5359(5) 0.49735(16) 0.92647(13) 0.0164(6) Uani 1 1 d .
Cl1 Cl 0.05289(14) 0.38548(4) 1.07137(3) 0.0240(2) Uani 1 1 d .
H1 H -0.1826 0.4601 0.7604 0.029 Uiso 1 1 d R
H4 H -0.4551 0.4926 0.6464 0.029 Uiso 1 1 d R
H5 H -0.7843 0.4977 0.5584 0.029 Uiso 1 1 d R
H6 H -0.8368 0.3816 0.4766 0.029 Uiso 1 1 d R
H7 H -0.5737 0.2611 0.4997 0.029 Uiso 1 1 d R
H8 H -0.2265 0.2591 0.5931 0.029 Uiso 1 1 d R
H11 H 0.5890 0.3165 0.8566 0.029 Uiso 1 1 d R
H12 H 0.9277 0.2152 0.8972 0.029 Uiso 1 1 d R
H13 H 0.9705 0.0883 0.8300 0.029 Uiso 1 1 d R
H14 H 0.6762 0.0660 0.7361 0.029 Uiso 1 1 d R
H15 H 0.3412 0.1698 0.6959 0.029 Uiso 1 1 d R

loop_
_atom_site_aniso_label
_atom_site_aniso_U_11
_atom_site_aniso_U_22
_atom_site_aniso_U_33
_atom_site_aniso_U_23
_atom_site_aniso_U_13
_atom_site_aniso_U_12
N1 0.0244(12) 0.0219(13) 0.0177(12) -0.0018(10) -0.0009(10) 0.0016(11)
O1 0.0195(10) 0.0194(10) 0.0134(9) -0.0019(8) -0.0001(7) 0.0022(9)
O2 0.0276(11) 0.0307(11) 0.0131(9) 0.0004(8) 0.0040(8) 0.0007(10)
O3 0.0243(11) 0.0245(11) 0.0225(11) -0.0041(9) 0.0003(9) -0.0048(9)
C1 0.0187(14) 0.0210(15) 0.0193(14) -0.0018(12) 0.0019(11) 0.0007(13)
C2 0.0186(14) 0.0165(14) 0.0184(14) 0.0004(11) 0.0031(11) 0.0012(12)
C3 0.0135(13) 0.0191(15) 0.0174(13) 0.0009(11) 0.0023(11) -0.0014(12)
C4 0.0209(15) 0.0191(15) 0.0229(15) -0.0029(12) 0.0006(12) -0.0002(13)
C5 0.0243(16) 0.0247(16) 0.0300(16) 0.0002(13) -0.0024(13) 0.0044(14)
C6 0.0240(15) 0.0355(18) 0.0195(15) 0.0006(13) -0.0065(12) -0.0027(15)
C7 0.0281(16) 0.0281(17) 0.0187(14) -0.0037(13) -0.0016(12) -0.0045(14)
C8 0.0246(15) 0.0214(15) 0.0215(15) -0.0020(12) -0.0005(12) 0.0033(13)
C9 0.0154(13) 0.0178(14) 0.0165(14) 0.0018(12) -0.0003(11) -0.0046(12)
C10 0.0167(14) 0.0206(15) 0.0171(13) -0.0007(12) 0.0020(11) -0.0036(13)
C11 0.0231(15) 0.0193(15) 0.0200(14) -0.0018(12) 0.0007(12) -0.0016(13)
C12 0.0198(14) 0.0298(17) 0.0185(14) 0.0032(12) -0.0059(12) 0.0006(14)
C13 0.0218(15) 0.0262(17) 0.0266(16) 0.0066(13) 0.0016(12) 0.0027(14)
C14 0.0251(15) 0.0184(15) 0.0250(15) 0.0002(12) 0.0017(12) -0.0017(14)
C15 0.0193(14) 0.0225(15) 0.0199(14) 0.0003(12) -0.0011(11) -0.0017(13)
C16 0.0140(13) 0.0157(14) 0.0224(14) 0.0054(12) 0.0012(11) -0.0002(12)
C17 0.0160(14) 0.0133(13) 0.0172(13) -0.0019(11) -0.0017(11) 0.0010(12)
C18 0.0168(13) 0.0180(14) 0.0145(13) 0.0034(11) 0.0011(10) 0.0063(12)
Cl1 0.0210(4) 0.0248(4) 0.0262(4) 0.0085(3) 0.0030(3) -0.0026(3)

loop_
_atom_type_symbol
_atom_type_description
_atom_type_scat_dispersion_real
_atom_type_scat_dispersion_imag
_atom_type_scat_source
C C 0.0033 0.0016 'International Tables Vol C Tables 4.2.6.8 and 6.1.1.4'
H H 0.0000 0.0000 'International Tables Vol C Tables 4.2.6.8 and 6.1.1.4'
Cl Cl 0.1484 0.1585 'International Tables Vol C Tables 4.2.6.8 and 6.1.1.4'
N N 0.0061 0.0033 'International Tables Vol C Tables 4.2.6.8 and 6.1.1.4'
O O 0.0106 0.0060 'International Tables Vol C Tables 4.2.6.8 and 6.1.1.4'

loop_
_geom_angle_atom_site_label_1
_geom_angle_atom_site_label_2
_geom_angle_atom_site_label_3
_geom_angle
_geom_angle_site_symmetry_1
_geom_angle_site_symmetry_3
C9 N1 C1 105.8(2) . .
C9 O1 C2 105.56(19) . .
C17 O3 H3 109.5 . .
C2 C1 N1 109.1(2) . .
C2 C1 H1 126.3 . .
N1 C1 H1 123.5 . .
C1 C2 O1 107.3(2) . .
C1 C2 C3 134.6(2) . .
O1 C2 C3 118.0(2) . .
C8 C3 C4 119.6(2) . .
C8 C3 C2 121.6(2) . .
C4 C3 C2 118.8(2) . .
C5 C4 C3 119.4(2) . .
C5 C4 H4 116.3 . .
C3 C4 H4 124.2 . .
C6 C5 C4 120.8(2) . .
C6 C5 H5 123.1 . .
C4 C5 H5 116.1 . .
C7 C6 C5 119.9(2) . .
C7 C6 H6 115.3 . .
C5 C6 H6 124.8 . .
C6 C7 C8 120.0(2) . .
C6 C7 H7 124.2 . .
C8 C7 H7 115.8 . .
C7 C8 C3 120.3(2) . .
C7 C8 H8 125.0 . .
C3 C8 H8 114.6 . .
N1 C9 O1 112.2(2) . .
N1 C9 C10 128.4(2) . .
O1 C9 C10 119.4(2) . .
C11 C10 C15 119.0(2) . .
C11 C10 C9 119.7(2) . .
C15 C10 C9 121.3(2) . .
C12 C11 C10 120.4(2) . .
C12 C11 H11 123.3 . .
C10 C11 H11 116.1 . .
C11 C12 C13 120.3(2) . .
C11 C12 H12 119.5 . .
C13 C12 H12 120.2 . .
C14 C13 C12 119.9(2) . .
C14 C13 H13 114.0 . .
C12 C13 H13 126.0 . .
C15 C14 C13 120.5(3) . .
C15 C14 H14 119.9 . .
C13 C14 H14 119.3 . .
C14 C15 C10 119.9(2) . .
C14 C15 H15 123.4 . .
C10 C15 H15 116.7 . .
C17 C16 C18 122.4(2) . 3_667
C17 C16 Cl1 120.5(2) . .
C18 C16 Cl1 117.08(19) 3_667 .
O3 C17 C16 122.7(2) . .
O3 C17 C18 117.6(2) . .
C16 C17 C18 119.7(2) . .
O2 C18 C16 124.1(2) . 3_667
O2 C18 C17 118.1(2) . .
C16 C18 C17 117.8(2) 3_667 .

loop_
_geom_bond_atom_site_label_1
_geom_bond_atom_site_label_2
_geom_bond_distance
_geom_bond_site_symmetry_2
N1 C9 1.310(3) .
N1 C1 1.386(3) .
O1 C9 1.355(3) .
O1 C2 1.387(3) .
O2 C18 1.228(3) .
O3 C17 1.311(3) .
O3 H3 0.8200 .
C1 C2 1.347(3) .
C1 H1 0.9807 .
C2 C3 1.457(3) .
C3 C8 1.390(3) .
C3 C4 1.395(4) .
C4 C5 1.387(4) .
C4 H4 0.9764 .
C5 C6 1.381(4) .
C5 H5 0.9737 .
C6 C7 1.380(4) .
C6 H6 0.9720 .
C7 C8 1.390(4) .
C7 H7 0.9796 .
C8 H8 0.9769 .
C9 C10 1.451(4) .
C10 C11 1.395(3) .
C10 C15 1.402(4) .
C11 C12 1.377(4) .
C11 H11 0.9795 .
C12 C13 1.384(4) .
C12 H12 0.9772 .
C13 C14 1.383(4) .
C13 H13 0.9772 .
C14 C15 1.382(4) .
C14 H14 0.9780 .
C15 H15 0.9791 .
C16 C17 1.353(3) .
C16 C18 1.438(4) 3_667
C16 Cl1 1.729(3) .
C17 C18 1.516(3) .
C18 C16 1.438(4) 3_667

loop_
_geom_torsion_atom_site_label_1
_geom_torsion_atom_site_label_2
_geom_torsion_atom_site_label_3
_geom_torsion_atom_site_label_4
_geom_torsion
_geom_torsion_site_symmetry_1
_geom_torsion_site_symmetry_4
C9 N1 C1 C2 0.1(3) . .
N1 C1 C2 O1 0.2(3) . .
N1 C1 C2 C3 177.2(3) . .
C9 O1 C2 C1 -0.5(3) . .
C9 O1 C2 C3 -178.0(2) . .
C1 C2 C3 C8 -168.0(3) . .
O1 C2 C3 C8 8.8(4) . .
C1 C2 C3 C4 11.5(4) . .
O1 C2 C3 C4 -171.8(2) . .
C8 C3 C4 C5 0.3(4) . .
C2 C3 C4 C5 -179.2(2) . .
C3 C4 C5 C6 -0.6(4) . .
C4 C5 C6 C7 0.5(4) . .
C5 C6 C7 C8 -0.2(4) . .
C6 C7 C8 C3 -0.1(4) . .
C4 C3 C8 C7 0.0(4) . .
C2 C3 C8 C7 179.5(2) . .
C1 N1 C9 O1 -0.4(3) . .
C1 N1 C9 C10 -178.9(2) . .
C2 O1 C9 N1 0.6(3) . .
C2 O1 C9 C10 179.2(2) . .
N1 C9 C10 C11 -5.4(4) . .
O1 C9 C10 C11 176.2(2) . .
N1 C9 C10 C15 173.8(3) . .
O1 C9 C10 C15 -4.6(4) . .
C15 C10 C11 C12 -0.7(4) . .
C9 C10 C11 C12 178.5(2) . .
C10 C11 C12 C13 0.4(4) . .
C11 C12 C13 C14 0.5(4) . .
C12 C13 C14 C15 -1.0(4) . .
C13 C14 C15 C10 0.7(4) . .
C11 C10 C15 C14 0.2(4) . .
C9 C10 C15 C14 -179.1(2) . .
C18 C16 C17 O3 -177.8(2) 3_667 .
Cl1 C16 C17 O3 0.0(4) . .
C18 C16 C17 C18 2.3(4) 3_667 .
Cl1 C16 C17 C18 -179.84(17) . .
O3 C17 C18 O2 -1.9(3) . .
C16 C17 C18 O2 178.0(2) . .
O3 C17 C18 C16 177.9(2) . 3_667
C16 C17 C18 C16 -2.2(4) . 3_667
